data_4036461
loop_
_publ_author_name
'Hinze, Meagan E.'
'Daughtry, Jessica L.'
'Lewis, Chad A.'

_publ_section_title
;
 Access to the Surugatoxin Alkaloids: Chemo-, Regio-, and Stereoselective
 Oxindole Annulation.
;
_journal_issue 22
_journal_name_full 'The Journal of organic chemistry'
_journal_page_first 11258
_journal_page_last 11265
_journal_paper_doi 10.1021/acs.joc.5b02053
_journal_volume 80
_journal_year 2015
_chemical_formula_moiety 'C24 H38 N2 O4 Si'
_chemical_formula_sum 'C24 H38 N2 O4 Si'
_chemical_formula_weight 446.65
_space_group_IT_number 14
_space_group_name_Hall '-P 2ybc'
_space_group_name_H-M_alt 'P 1 21/c 1'
_symmetry_cell_setting monoclinic
_symmetry_space_group_name_H-M 'P 1 21/c 1'
_atom_sites_solution_hydrogens geom
_atom_sites_solution_primary direct
_atom_sites_solution_secondary difmap
_audit_creation_method SHELXL-97
_cell_angle_alpha 90.00
_cell_angle_beta 93.4750(10)
_cell_angle_gamma 90.00
_cell_formula_units_Z 8
_cell_length_a 22.8455(5)
_cell_length_b 17.7889(3)
_cell_length_c 12.1710(3)
_cell_measurement_reflns_used 8666
_cell_measurement_temperature 203(2)
_cell_measurement_theta_max 27.60
_cell_measurement_theta_min 2.26
_cell_volume 4937.16(18)
_computing_cell_refinement 'Bruker SAINT+'
_computing_data_collection 'Bruker APEX2'
_computing_data_reduction 'Bruker SAINT+'
_computing_molecular_graphics 'Bruker SHELXTL'
_computing_publication_material 'Bruker SHELXTL'
_computing_structure_refinement 'SHELXL-97 (Sheldrick, 1997)'
_computing_structure_solution 'SHELXS-97 (Sheldrick, 1990)'
_diffrn_ambient_temperature 203(2)
_diffrn_measured_fraction_theta_full 0.999
_diffrn_measured_fraction_theta_max 0.999
_diffrn_measurement_device_type 'Bruker X8 APEX II diffractometer'
_diffrn_measurement_method 'phi and omega scans'
_diffrn_radiation_monochromator graphite
_diffrn_radiation_source 'fine-focus sealed tube'
_diffrn_radiation_type MoK\a
_diffrn_radiation_wavelength 0.71073
_diffrn_reflns_av_R_equivalents 0.0474
_diffrn_reflns_av_sigmaI/netI 0.0527
_diffrn_reflns_limit_h_max 28
_diffrn_reflns_limit_h_min -28
_diffrn_reflns_limit_k_max 22
_diffrn_reflns_limit_k_min -18
_diffrn_reflns_limit_l_max 15
_diffrn_reflns_limit_l_min -15
_diffrn_reflns_number 44204
_diffrn_reflns_theta_full 26.37
_diffrn_reflns_theta_max 26.37
_diffrn_reflns_theta_min 2.03
_diffrn_standards_number 0
_exptl_absorpt_coefficient_mu 0.126
_exptl_absorpt_correction_T_max 0.9906
_exptl_absorpt_correction_T_min 0.9691
_exptl_absorpt_correction_type multi-scan
_exptl_absorpt_process_details SADABS
_exptl_crystal_colour colorless
_exptl_crystal_density_diffrn 1.202
_exptl_crystal_density_method 'not measured'
_exptl_crystal_description block
_exptl_crystal_F_000 1936
_exptl_crystal_size_max 0.25
_exptl_crystal_size_mid 0.20
_exptl_crystal_size_min 0.08
_refine_diff_density_max 0.534
_refine_diff_density_min -0.273
_refine_diff_density_rms 0.050
_refine_ls_extinction_method none
_refine_ls_goodness_of_fit_ref 1.008
_refine_ls_hydrogen_treatment mixed
_refine_ls_matrix_type full
_refine_ls_number_parameters 690
_refine_ls_number_reflns 10091
_refine_ls_number_restraints 0
_refine_ls_restrained_S_all 1.008
_refine_ls_R_factor_all 0.0935
_refine_ls_R_factor_gt 0.0522
_refine_ls_shift/su_max 0.001
_refine_ls_shift/su_mean 0.000
_refine_ls_structure_factor_coef Fsqd
_refine_ls_weighting_details 'calc w=1/[\s^2^(Fo^2^)+(0.0690P)^2^+2.3507P] where P=(Fo^2^+2Fc^2^)/3'
_refine_ls_weighting_scheme calc
_refine_ls_wR_factor_gt 0.1255
_refine_ls_wR_factor_ref 0.1488
_reflns_number_gt 6546
_reflns_number_total 10091
_reflns_threshold_expression >2sigma(I)
_cod_data_source_file jo5b02053_si_002.cif
_cod_data_source_block cl1
_cod_depositor_comments
;
The following automatic conversions were performed:

data item '_symmetry_cell_setting' value 'Monoclinic' was changed to
'monoclinic' in accordance with the
/home/saulius/struct/COD-crude-data/automatic-downloads/DataCite-retrospective/ACS/depositions/lib/dictionaries/cif_core.dic
dictionary named 'cif_core.dic' version 2.4.2 last updated on
2011-04-26.

Automatic conversion script
Id: cif_fix_values 6909 2019-04-08 15:41:33Z antanas 
;
_cod_original_cell_volume 4937.15(18)
_cod_original_sg_symbol_H-M P2(1)/c
_cod_database_code 4036461

loop_
_symmetry_equiv_pos_as_xyz
'x, y, z'
'-x, y+1/2, -z+1/2'
'-x, -y, -z'
'x, -y-1/2, z-1/2'

loop_
_atom_site_label
_atom_site_type_symbol
_atom_site_fract_x
_atom_site_fract_y
_atom_site_fract_z
_atom_site_U_iso_or_equiv
_atom_site_adp_type
_atom_site_occupancy
_atom_site_symmetry_multiplicity
_atom_site_calc_flag
_atom_site_refinement_flags
Si1 Si 0.86162(3) 0.12422(4) 1.41617(6) 0.0388(2) Uani 1 1 d .
Si2 Si 0.15194(3) 0.35151(4) 0.60329(6) 0.03603(19) Uani 1 1 d .
O1 O 0.60274(8) 0.02954(9) 1.10365(14) 0.0390(4) Uani 1 1 d .
O2 O 0.76426(9) 0.01928(13) 1.11075(17) 0.0656(6) Uani 1 1 d .
O3 O 0.58701(7) 0.07492(10) 1.35121(16) 0.0359(4) Uani 1 1 d .
H3O H 0.5724(13) 0.0702(18) 1.408(3) 0.060(10) Uiso 1 1 d .
O4 O 0.79795(7) 0.10998(10) 1.34857(14) 0.0387(4) Uani 1 1 d .
O5 O 0.43120(7) 0.46150(9) 0.80854(13) 0.0313(4) Uani 1 1 d .
O6 O 0.28242(9) 0.48736(11) 0.86900(16) 0.0545(5) Uani 1 1 d .
O7 O 0.42369(8) 0.41904(11) 0.57036(14) 0.0419(5) Uani 1 1 d .
H7O H 0.4171(14) 0.4544(19) 0.520(3) 0.074(11) Uiso 1 1 d .
O8 O 0.21179(7) 0.38473(9) 0.66858(14) 0.0378(4) Uani 1 1 d .
N1 N 0.55443(9) 0.14218(11) 1.08259(16) 0.0297(5) Uani 1 1 d .
H1N H 0.5269(12) 0.1275(15) 1.051(2) 0.045(9) Uiso 1 1 d .
N2 N 0.52600(11) 0.41623(12) 1.05567(17) 0.0335(5) Uani 1 1 d .
H2NB H 0.4885(12) 0.4086(15) 1.048(2) 0.040(8) Uiso 1 1 d .
H2NA H 0.5361(11) 0.4574(16) 1.094(2) 0.046(8) Uiso 1 1 d .
N3 N 0.47662(8) 0.34637(11) 0.80773(16) 0.0265(4) Uani 1 1 d .
H3N H 0.5094(12) 0.3618(14) 0.815(2) 0.035(7) Uiso 1 1 d .
N4 N 0.50057(11) 0.07308(13) 0.83739(19) 0.0391(5) Uani 1 1 d .
H4N H 0.5378(12) 0.0724(14) 0.822(2) 0.038(7) Uiso 1 1 d .
H4NB H 0.4820(13) 0.0330(19) 0.824(3) 0.061(11) Uiso 1 1 d .
C1 C 0.60006(10) 0.09778(13) 1.11633(18) 0.0286(5) Uani 1 1 d .
C2 C 0.65008(9) 0.14824(12) 1.16328(17) 0.0247(5) Uani 1 1 d .
C3 C 0.70445(11) 0.13212(14) 1.09574(19) 0.0326(6) Uani 1 1 d .
H3 H 0.7364(11) 0.1718(14) 1.1136(19) 0.038(7) Uiso 1 1 d .
C4 C 0.73073(11) 0.06240(15) 1.1515(2) 0.0384(6) Uani 1 1 d .
C5 C 0.71045(10) 0.05621(14) 1.26780(19) 0.0300(5) Uani 1 1 d .
H5 H 0.6850(10) 0.0134(14) 1.2721(19) 0.032(6) Uiso 1 1 d .
C6 C 0.67489(9) 0.12824(13) 1.28112(18) 0.0247(5) Uani 1 1 d .
H6 H 0.7026(11) 0.1660(14) 1.3002(19) 0.034(7) Uiso 1 1 d .
C7 C 0.62390(9) 0.22526(12) 1.14865(17) 0.0238(5) Uani 1 1 d .
C8 C 0.64539(10) 0.29599(13) 1.17499(18) 0.0268(5) Uani 1 1 d .
H8 H 0.6827(10) 0.3017(12) 1.2095(18) 0.025(6) Uiso 1 1 d .
C9 C 0.61168(10) 0.35895(13) 1.14786(18) 0.0276(5) Uani 1 1 d .
H9 H 0.6253(10) 0.4077(15) 1.163(2) 0.036(7) Uiso 1 1 d .
C10 C 0.55654(10) 0.35165(12) 1.09372(17) 0.0265(5) Uani 1 1 d .
C11 C 0.53329(10) 0.28051(13) 1.06961(17) 0.0267(5) Uani 1 1 d .
H11 H 0.4939(10) 0.2754(13) 1.0359(18) 0.029(6) Uiso 1 1 d .
C12 C 0.56755(9) 0.21873(12) 1.09821(17) 0.0240(5) Uani 1 1 d .
C13 C 0.69381(14) 0.12835(17) 0.9717(2) 0.0515(7) Uani 1 1 d .
H13A H 0.7302 0.1162 0.9386 0.077 Uiso 1 1 calc R
H13B H 0.6795 0.1766 0.9443 0.077 Uiso 1 1 calc R
H13C H 0.6649 0.0899 0.9528 0.077 Uiso 1 1 calc R
C14 C 0.63295(10) 0.12838(15) 1.3720(2) 0.0324(6) Uani 1 1 d .
H14B H 0.6545(10) 0.1179(13) 1.440(2) 0.030(6) Uiso 1 1 d .
H14A H 0.6149(10) 0.1789(14) 1.3841(19) 0.033(6) Uiso 1 1 d .
C15 C 0.76153(11) 0.04503(15) 1.3518(2) 0.0358(6) Uani 1 1 d .
H15B H 0.7814(11) -0.0003(15) 1.330(2) 0.038(7) Uiso 1 1 d .
H15A H 0.7465(10) 0.0387(14) 1.427(2) 0.037(7) Uiso 1 1 d .
C16 C 0.91993(13) 0.0659(2) 1.3558(3) 0.0706(11) Uani 1 1 d .
H16 H 0.9584(15) 0.0821(19) 1.394(3) 0.080(10) Uiso 1 1 d .
C17 C 0.92017(17) 0.0785(3) 1.2317(4) 0.1067(17) Uani 1 1 d .
H17A H 0.9504 0.0477 1.2018 0.160 Uiso 1 1 calc R
H17B H 0.9280 0.1311 1.2172 0.160 Uiso 1 1 calc R
H17C H 0.8823 0.0648 1.1972 0.160 Uiso 1 1 calc R
C18 C 0.91604(18) -0.0181(2) 1.3828(5) 0.123(2) Uani 1 1 d .
H18A H 0.9472 -0.0449 1.3488 0.185 Uiso 1 1 calc R
H18B H 0.8784 -0.0375 1.3549 0.185 Uiso 1 1 calc R
H18C H 0.9201 -0.0250 1.4620 0.185 Uiso 1 1 calc R
C19 C 0.85480(14) 0.0997(2) 1.5654(3) 0.0649(9) Uani 1 1 d .
H19A H 0.8452 0.0454 1.5674 0.078 Uiso 1 1 calc R
C20 C 0.91284(19) 0.1093(3) 1.6343(3) 0.129(2) Uani 1 1 d .
H20A H 0.9248 0.1616 1.6331 0.193 Uiso 1 1 calc R
H20B H 0.9428 0.0784 1.6037 0.193 Uiso 1 1 calc R
H20C H 0.9076 0.0940 1.7096 0.193 Uiso 1 1 calc R
C21 C 0.80457(17) 0.1405(2) 1.6181(3) 0.0842(12) Uani 1 1 d .
H21A H 0.7992 0.1193 1.6902 0.126 Uiso 1 1 calc R
H21B H 0.7688 0.1347 1.5719 0.126 Uiso 1 1 calc R
H21C H 0.8140 0.1935 1.6256 0.126 Uiso 1 1 calc R
C22 C 0.87589(13) 0.22587(19) 1.3871(3) 0.0566(8) Uani 1 1 d .
H22 H 0.8698(14) 0.2272(19) 1.312(3) 0.074(11) Uiso 1 1 d .
C23 C 0.93576(16) 0.2546(2) 1.4274(4) 0.0987(15) Uani 1 1 d .
H23A H 0.9416 0.3047 1.3983 0.148 Uiso 1 1 calc R
H23B H 0.9658 0.2212 1.4025 0.148 Uiso 1 1 calc R
H23C H 0.9383 0.2565 1.5072 0.148 Uiso 1 1 calc R
C24 C 0.82839(17) 0.2788(2) 1.4186(4) 0.0926(13) Uani 1 1 d .
H24A H 0.8288 0.2826 1.4982 0.139 Uiso 1 1 calc R
H24B H 0.7906 0.2599 1.3903 0.139 Uiso 1 1 calc R
H24C H 0.8351 0.3281 1.3876 0.139 Uiso 1 1 calc R
C25 C 0.43010(9) 0.39292(12) 0.79710(16) 0.0231(5) Uani 1 1 d .
C26 C 0.37490(9) 0.34543(12) 0.77585(16) 0.0215(5) Uani 1 1 d .
C27 C 0.33100(10) 0.36690(13) 0.86233(18) 0.0276(5) Uani 1 1 d .
H27 H 0.2974(10) 0.3277(14) 0.8577(19) 0.036(6) Uiso 1 1 d .
C28 C 0.30395(10) 0.43843(14) 0.8158(2) 0.0320(5) Uani 1 1 d .
C29 C 0.30754(10) 0.43899(14) 0.6920(2) 0.0303(5) Uani 1 1 d .
H29 H 0.3290(10) 0.4813(14) 0.6771(18) 0.030(6) Uiso 1 1 d .
C30 C 0.34049(10) 0.36652(13) 0.66572(18) 0.0250(5) Uani 1 1 d .
H30 H 0.3119(10) 0.3273(13) 0.6530(17) 0.026(6) Uiso 1 1 d .
C31 C 0.39906(9) 0.26694(12) 0.78237(16) 0.0224(5) Uani 1 1 d .
C32 C 0.37283(10) 0.19715(13) 0.77292(18) 0.0284(5) Uani 1 1 d .
H32 H 0.3308(10) 0.1924(12) 0.7589(17) 0.022(6) Uiso 1 1 d .
C33 C 0.40725(11) 0.13286(13) 0.78719(19) 0.0306(5) Uani 1 1 d .
H33 H 0.3907(10) 0.0854(15) 0.782(2) 0.037(7) Uiso 1 1 d .
C34 C 0.46731(10) 0.13747(12) 0.81206(17) 0.0275(5) Uani 1 1 d .
C35 C 0.49459(10) 0.20789(13) 0.81863(18) 0.0274(5) Uani 1 1 d .
H35 H 0.5370(10) 0.2134(12) 0.8324(18) 0.027(6) Uiso 1 1 d .
C36 C 0.45971(9) 0.27049(12) 0.80253(16) 0.0229(5) Uani 1 1 d .
C37 C 0.35338(12) 0.37133(16) 0.9820(2) 0.0441(7) Uani 1 1 d .
H37A H 0.3799 0.4137 0.9920 0.066 Uiso 1 1 calc R
H37B H 0.3740 0.3253 1.0024 0.066 Uiso 1 1 calc R
H37C H 0.3205 0.3779 1.0280 0.066 Uiso 1 1 calc R
C38 C 0.37597(12) 0.36786(16) 0.5635(2) 0.0356(6) Uani 1 1 d .
H38B H 0.3507(11) 0.3785(13) 0.503(2) 0.034(7) Uiso 1 1 d .
H38A H 0.3936(11) 0.3183(15) 0.549(2) 0.036(7) Uiso 1 1 d .
C39 C 0.24703(11) 0.44590(16) 0.6342(2) 0.0389(6) Uani 1 1 d .
H39B H 0.2498(11) 0.4446(14) 0.552(2) 0.040(7) Uiso 1 1 d .
H39A H 0.2292(12) 0.4911(17) 0.656(2) 0.049(8) Uiso 1 1 d .
C40 C 0.11002(13) 0.31070(18) 0.7163(3) 0.0564(8) Uani 1 1 d .
H40A H 0.1367 0.2740 0.7544 0.068 Uiso 1 1 calc R
C41 C 0.09579(16) 0.3699(2) 0.8050(3) 0.0771(11) Uani 1 1 d .
H41A H 0.0706 0.4086 0.7716 0.116 Uiso 1 1 calc R
H41B H 0.1319 0.3926 0.8349 0.116 Uiso 1 1 calc R
H41C H 0.0760 0.3456 0.8636 0.116 Uiso 1 1 calc R
C42 C 0.05532(15) 0.2655(3) 0.6754(3) 0.0925(14) Uani 1 1 d .
H42A H 0.0390 0.2401 0.7371 0.139 Uiso 1 1 calc R
H42B H 0.0663 0.2285 0.6217 0.139 Uiso 1 1 calc R
H42C H 0.0263 0.2994 0.6415 0.139 Uiso 1 1 calc R
C43 C 0.11466(12) 0.42505(18) 0.5162(2) 0.0533(8) Uani 1 1 d .
H43A H 0.1440 0.4435 0.4659 0.064 Uiso 1 1 calc R
C44 C 0.09462(15) 0.49477(19) 0.5815(3) 0.0724(10) Uani 1 1 d .
H44A H 0.0791 0.5327 0.5303 0.109 Uiso 1 1 calc R
H44B H 0.1278 0.5152 0.6250 0.109 Uiso 1 1 calc R
H44C H 0.0644 0.4799 0.6297 0.109 Uiso 1 1 calc R
C45 C 0.06320(16) 0.3932(2) 0.4425(3) 0.0927(14) Uani 1 1 d .
H45A H 0.0452 0.4334 0.3984 0.139 Uiso 1 1 calc R
H45B H 0.0343 0.3714 0.4883 0.139 Uiso 1 1 calc R
H45C H 0.0777 0.3549 0.3944 0.139 Uiso 1 1 calc R
C46 C 0.17418(13) 0.27254(19) 0.5101(3) 0.0632(9) Uani 1 1 d .
H46A H 0.1378 0.2553 0.4696 0.076 Uiso 1 1 calc R
C47 C 0.21489(14) 0.3013(2) 0.4221(3) 0.0797(12) Uani 1 1 d .
H47A H 0.2522 0.3167 0.4576 0.120 Uiso 1 1 calc R
H47B H 0.1967 0.3439 0.3838 0.120 Uiso 1 1 calc R
H47C H 0.2213 0.2615 0.3698 0.120 Uiso 1 1 calc R
C48 C 0.19913(17) 0.20376(19) 0.5745(4) 0.0888(13) Uani 1 1 d .
H48A H 0.2055 0.1630 0.5236 0.133 Uiso 1 1 calc R
H48B H 0.1715 0.1878 0.6273 0.133 Uiso 1 1 calc R
H48C H 0.2360 0.2172 0.6131 0.133 Uiso 1 1 calc R

loop_
_atom_site_aniso_label
_atom_site_aniso_U_11
_atom_site_aniso_U_22
_atom_site_aniso_U_33
_atom_site_aniso_U_23
_atom_site_aniso_U_13
_atom_site_aniso_U_12
Si1 0.0231(3) 0.0474(5) 0.0453(4) -0.0003(3) -0.0046(3) -0.0017(3)
Si2 0.0250(3) 0.0392(4) 0.0432(4) -0.0014(3) -0.0036(3) -0.0006(3)
O1 0.0506(10) 0.0187(9) 0.0454(10) -0.0011(8) -0.0163(8) -0.0054(8)
O2 0.0692(14) 0.0727(15) 0.0548(13) -0.0224(11) 0.0029(11) 0.0381(12)
O3 0.0285(9) 0.0402(11) 0.0390(10) 0.0052(8) 0.0026(8) -0.0027(8)
O4 0.0266(8) 0.0406(10) 0.0478(10) 0.0038(8) -0.0057(7) -0.0053(8)
O5 0.0341(9) 0.0204(9) 0.0388(9) -0.0034(7) -0.0019(7) -0.0035(7)
O6 0.0577(12) 0.0479(12) 0.0577(12) -0.0137(10) 0.0027(10) 0.0214(10)
O7 0.0405(10) 0.0505(12) 0.0341(10) 0.0142(9) -0.0022(8) -0.0129(9)
O8 0.0281(8) 0.0379(10) 0.0464(10) 0.0082(8) -0.0058(7) -0.0039(8)
N1 0.0311(11) 0.0222(11) 0.0340(11) -0.0011(9) -0.0120(9) -0.0067(9)
N2 0.0413(13) 0.0227(12) 0.0357(12) -0.0049(10) -0.0057(10) 0.0029(10)
N3 0.0199(10) 0.0234(11) 0.0357(11) -0.0025(9) -0.0020(8) -0.0042(9)
N4 0.0411(14) 0.0264(13) 0.0510(14) 0.0053(11) 0.0115(11) 0.0092(11)
C1 0.0358(13) 0.0219(13) 0.0272(11) -0.0002(10) -0.0047(10) -0.0037(10)
C2 0.0267(11) 0.0216(12) 0.0254(11) -0.0018(9) -0.0006(9) -0.0019(10)
C3 0.0337(13) 0.0316(14) 0.0330(13) -0.0063(11) 0.0070(10) -0.0012(11)
C4 0.0349(13) 0.0384(15) 0.0410(14) -0.0154(12) -0.0043(11) 0.0047(12)
C5 0.0276(12) 0.0255(13) 0.0363(13) -0.0044(11) -0.0032(10) -0.0004(10)
C6 0.0205(10) 0.0259(13) 0.0273(11) -0.0045(10) -0.0035(9) -0.0018(10)
C7 0.0279(11) 0.0209(12) 0.0228(11) -0.0015(9) 0.0014(9) -0.0034(9)
C8 0.0277(12) 0.0250(13) 0.0273(11) -0.0039(10) -0.0016(9) -0.0068(10)
C9 0.0358(13) 0.0198(12) 0.0271(12) -0.0041(10) 0.0003(9) -0.0054(11)
C10 0.0355(12) 0.0219(12) 0.0223(11) -0.0019(9) 0.0025(9) 0.0014(10)
C11 0.0281(12) 0.0281(13) 0.0236(11) -0.0011(10) -0.0024(9) -0.0021(10)
C12 0.0303(11) 0.0198(12) 0.0218(10) -0.0014(9) 0.0000(9) -0.0054(10)
C13 0.069(2) 0.0508(18) 0.0357(14) -0.0023(13) 0.0131(14) 0.0070(15)
C14 0.0299(12) 0.0397(16) 0.0276(12) -0.0021(11) 0.0002(10) 0.0008(12)
C15 0.0300(13) 0.0313(15) 0.0453(15) 0.0037(12) -0.0054(11) -0.0011(11)
C16 0.0311(16) 0.078(3) 0.102(3) -0.025(2) 0.0040(17) 0.0021(17)
C17 0.068(2) 0.148(4) 0.108(3) -0.065(3) 0.037(2) -0.011(3)
C18 0.070(3) 0.075(3) 0.226(6) -0.017(3) 0.017(3) 0.035(2)
C19 0.0582(19) 0.079(2) 0.0550(19) 0.0151(18) -0.0154(16) -0.0125(18)
C20 0.091(3) 0.217(6) 0.071(3) 0.042(3) -0.046(2) -0.032(4)
C21 0.093(3) 0.105(3) 0.057(2) -0.013(2) 0.025(2) -0.033(2)
C22 0.0444(17) 0.057(2) 0.067(2) -0.0008(17) -0.0039(15) -0.0156(15)
C23 0.060(2) 0.084(3) 0.150(4) -0.006(3) -0.015(2) -0.032(2)
C24 0.078(3) 0.048(2) 0.152(4) 0.004(2) 0.010(3) 0.002(2)
C25 0.0265(11) 0.0222(12) 0.0204(10) 0.0007(9) 0.0001(8) -0.0023(10)
C26 0.0229(10) 0.0182(11) 0.0233(11) 0.0019(9) -0.0009(8) -0.0013(9)
C27 0.0276(12) 0.0261(13) 0.0292(12) 0.0010(10) 0.0036(9) -0.0022(10)
C28 0.0229(11) 0.0286(13) 0.0440(14) -0.0053(11) -0.0021(10) 0.0010(10)
C29 0.0280(12) 0.0255(13) 0.0367(13) 0.0063(11) -0.0049(10) -0.0011(11)
C30 0.0255(11) 0.0225(12) 0.0262(11) 0.0029(9) -0.0044(9) -0.0049(10)
C31 0.0284(11) 0.0191(11) 0.0198(10) 0.0010(9) 0.0014(8) -0.0018(9)
C32 0.0268(12) 0.0251(13) 0.0327(12) 0.0034(10) -0.0029(10) -0.0042(10)
C33 0.0418(14) 0.0186(13) 0.0313(12) 0.0019(10) 0.0018(10) -0.0061(11)
C34 0.0366(12) 0.0235(12) 0.0231(11) 0.0033(9) 0.0075(9) 0.0071(10)
C35 0.0272(12) 0.0289(13) 0.0264(11) 0.0000(10) 0.0053(9) 0.0013(10)
C36 0.0267(11) 0.0213(12) 0.0208(10) -0.0007(9) 0.0020(8) -0.0018(9)
C37 0.0481(15) 0.0539(18) 0.0309(13) 0.0015(12) 0.0060(12) 0.0057(14)
C38 0.0405(14) 0.0395(17) 0.0264(12) 0.0045(12) -0.0017(11) -0.0087(13)
C39 0.0351(14) 0.0311(15) 0.0490(17) 0.0103(13) -0.0107(12) -0.0013(12)
C40 0.0455(16) 0.059(2) 0.0635(19) 0.0128(16) -0.0032(14) -0.0028(15)
C41 0.068(2) 0.106(3) 0.058(2) 0.002(2) 0.0165(18) 0.009(2)
C42 0.060(2) 0.119(4) 0.098(3) 0.028(3) -0.004(2) -0.045(2)
C43 0.0400(15) 0.061(2) 0.0574(18) 0.0092(16) -0.0063(13) -0.0031(14)
C44 0.061(2) 0.060(2) 0.095(3) 0.009(2) -0.0053(19) 0.0248(18)
C45 0.071(2) 0.097(3) 0.104(3) 0.032(2) -0.050(2) -0.019(2)
C46 0.0441(17) 0.068(2) 0.076(2) -0.0214(18) -0.0081(16) 0.0007(16)
C47 0.0536(19) 0.115(3) 0.072(2) -0.042(2) 0.0149(17) -0.004(2)
C48 0.078(3) 0.045(2) 0.140(4) -0.019(2) -0.019(2) 0.0166(19)

loop_
_atom_type_symbol
_atom_type_description
_atom_type_scat_dispersion_real
_atom_type_scat_dispersion_imag
_atom_type_scat_source
C C 0.0033 0.0016 'International Tables Vol C Tables 4.2.6.8 and 6.1.1.4'
H H 0.0000 0.0000 'International Tables Vol C Tables 4.2.6.8 and 6.1.1.4'
N N 0.0061 0.0033 'International Tables Vol C Tables 4.2.6.8 and 6.1.1.4'
O O 0.0106 0.0060 'International Tables Vol C Tables 4.2.6.8 and 6.1.1.4'
Si Si 0.0817 0.0704 'International Tables Vol C Tables 4.2.6.8 and 6.1.1.4'

loop_
_geom_angle_atom_site_label_1
_geom_angle_atom_site_label_2
_geom_angle_atom_site_label_3
_geom_angle
O4 Si1 C16 110.26(13)
O4 Si1 C22 102.27(12)
C16 Si1 C22 108.94(17)
O4 Si1 C19 108.89(12)
C16 Si1 C19 110.61(18)
C22 Si1 C19 115.53(17)
O8 Si2 C43 111.14(12)
O8 Si2 C40 103.37(12)
C43 Si2 C40 117.11(14)
O8 Si2 C46 108.03(12)
C43 Si2 C46 108.13(15)
C40 Si2 C46 108.70(15)
C15 O4 Si1 127.61(15)
C39 O8 Si2 126.61(15)
C1 N1 C12 111.77(19)
C25 N3 C36 111.91(18)
O1 C1 N1 125.7(2)
O1 C1 C2 125.7(2)
N1 C1 C2 108.32(19)
C7 C2 C1 101.95(17)
C7 C2 C6 116.07(18)
C1 C2 C6 115.58(18)
C7 C2 C3 115.49(18)
C1 C2 C3 107.18(18)
C6 C2 C3 100.81(17)
C13 C3 C4 116.3(2)
C13 C3 C2 116.7(2)
C4 C3 C2 102.76(19)
O2 C4 C3 125.2(2)
O2 C4 C5 124.8(2)
C3 C4 C5 109.90(19)
C15 C5 C4 111.8(2)
C15 C5 C6 115.5(2)
C4 C5 C6 103.40(19)
C14 C6 C5 116.4(2)
C14 C6 C2 117.75(18)
C5 C6 C2 105.10(17)
C8 C7 C12 118.9(2)
C8 C7 C2 132.1(2)
C12 C7 C2 109.03(18)
C7 C8 C9 119.7(2)
C8 C9 C10 120.7(2)
C9 C10 C11 120.4(2)
C9 C10 N2 119.7(2)
C11 C10 N2 119.7(2)
C12 C11 C10 117.7(2)
C11 C12 C7 122.5(2)
C11 C12 N1 128.6(2)
C7 C12 N1 108.88(19)
O3 C14 C6 111.2(2)
O4 C15 C5 107.6(2)
C17 C16 C18 111.1(4)
C17 C16 Si1 110.6(3)
C18 C16 Si1 113.8(3)
C21 C19 C20 111.3(3)
C21 C19 Si1 113.7(2)
C20 C19 Si1 112.4(3)
C24 C22 C23 111.0(3)
C24 C22 Si1 114.8(2)
C23 C22 Si1 115.4(3)
O5 C25 N3 126.1(2)
O5 C25 C26 125.43(19)
N3 C25 C26 108.36(18)
C31 C26 C25 102.01(16)
C31 C26 C27 116.45(17)
C25 C26 C27 108.15(17)
C31 C26 C30 115.72(17)
C25 C26 C30 112.39(17)
C27 C26 C30 102.25(16)
C28 C27 C37 115.0(2)
C28 C27 C26 102.73(18)
C37 C27 C26 118.17(19)
O6 C28 C27 125.2(2)
O6 C28 C29 125.3(2)
C27 C28 C29 109.48(19)
C28 C29 C39 111.0(2)
C28 C29 C30 104.96(18)
C39 C29 C30 114.6(2)
C38 C30 C29 116.6(2)
C38 C30 C26 116.10(19)
C29 C30 C26 104.55(17)
C32 C31 C36 118.5(2)
C32 C31 C26 132.49(19)
C36 C31 C26 109.00(18)
C31 C32 C33 119.3(2)
C34 C33 C32 121.4(2)
C33 C34 N4 121.1(2)
C33 C34 C35 119.7(2)
N4 C34 C35 119.1(2)
C36 C35 C34 117.6(2)
C35 C36 C31 123.3(2)
C35 C36 N3 128.0(2)
C31 C36 N3 108.61(19)
O7 C38 C30 114.0(2)
O8 C39 C29 108.4(2)
C42 C40 C41 112.2(3)
C42 C40 Si2 113.9(2)
C41 C40 Si2 112.6(2)
C45 C43 C44 110.6(3)
C45 C43 Si2 112.4(2)
C44 C43 Si2 114.1(2)
C48 C46 C47 113.3(3)
C48 C46 Si2 112.8(3)
C47 C46 Si2 111.3(2)

loop_
_geom_bond_atom_site_label_1
_geom_bond_atom_site_label_2
_geom_bond_distance
Si1 O4 1.6467(17)
Si1 C16 1.874(3)
Si1 C22 1.875(3)
Si1 C19 1.884(3)
Si2 O8 1.6489(17)
Si2 C43 1.857(3)
Si2 C40 1.870(3)
Si2 C46 1.894(3)
O1 C1 1.226(3)
O2 C4 1.211(3)
O3 C14 1.428(3)
O4 C15 1.426(3)
O5 C25 1.228(3)
O6 C28 1.207(3)
O7 C38 1.419(3)
O8 C39 1.431(3)
N1 C1 1.352(3)
N1 C12 1.405(3)
N2 C10 1.408(3)
N3 C25 1.347(3)
N3 C36 1.404(3)
N4 C34 1.399(3)
C1 C2 1.536(3)
C2 C7 1.501(3)
C2 C6 1.551(3)
C2 C3 1.557(3)
C3 C13 1.516(3)
C3 C4 1.520(4)
C4 C5 1.520(3)
C5 C15 1.517(3)
C5 C6 1.531(3)
C6 C14 1.507(3)
C7 C8 1.381(3)
C7 C12 1.397(3)
C8 C9 1.388(3)
C9 C10 1.392(3)
C10 C11 1.397(3)
C11 C12 1.382(3)
C16 C17 1.528(6)
C16 C18 1.534(6)
C19 C21 1.532(5)
C19 C20 1.535(4)
C22 C24 1.504(5)
C22 C23 1.514(4)
C25 C26 1.527(3)
C26 C31 1.502(3)
C26 C27 1.545(3)
C26 C30 1.558(3)
C27 C28 1.510(3)
C27 C37 1.516(3)
C28 C29 1.514(3)
C29 C39 1.517(3)
C29 C30 1.536(3)
C30 C38 1.525(3)
C31 C32 1.380(3)
C31 C36 1.394(3)
C32 C33 1.393(3)
C33 C34 1.389(3)
C34 C35 1.399(3)
C35 C36 1.376(3)
C40 C42 1.543(4)
C40 C41 1.556(5)
C43 C45 1.543(4)
C43 C44 1.556(4)
C46 C48 1.544(5)
C46 C47 1.548(5)
